data_7201160
loop_
_publ_author_name
'Nauha, Elisa'
'Saxell, Heidi'
'Nissinen, Maija'
'Kolehmainen, Erkki'
'Sch\"afer, Ansgar'
'Schlecker, Rainer'

_publ_section_title
;
 Polymorphism and versatile solvate formation of thiophanate-methyl
;
_journal_issue 11
_journal_name_full CrystEngComm
_journal_page_first 2536
_journal_paper_doi 10.1039/b905511h
_journal_volume 11
_journal_year 2009
_chemical_formula_moiety '2(C12 H14 N4 O4 S2), C3 H6 O'
_chemical_formula_sum 'C27 H34 N8 O9 S4'
_chemical_formula_weight 742.86
_chemical_name_systematic
;
?
;
_space_group_IT_number 2
_symmetry_cell_setting triclinic
_symmetry_space_group_name_Hall '-P 1'
_symmetry_space_group_name_H-M 'P -1'
_atom_sites_solution_hydrogens geom
_atom_sites_solution_primary direct
_atom_sites_solution_secondary difmap
_audit_creation_method SHELXL-97
_cell_angle_alpha 76.69(3)
_cell_angle_beta 86.07(3)
_cell_angle_gamma 72.46(3)
_cell_formula_units_Z 2
_cell_length_a 10.206(2)
_cell_length_b 11.153(2)
_cell_length_c 17.062(3)
_cell_measurement_temperature 173(2)
_cell_volume 1802.1(7)
_computing_structure_refinement 'SHELXL-97 (Sheldrick, 1997)'
_computing_structure_solution 'SHELXS-97 (Sheldrick, 1990)'
_diffrn_ambient_temperature 173(2)
_diffrn_measured_fraction_theta_full 0.972
_diffrn_measured_fraction_theta_max 0.972
_diffrn_radiation_monochromator graphite
_diffrn_radiation_source 'fine-focus sealed tube'
_diffrn_radiation_type CuK\a
_diffrn_radiation_wavelength 1.54178
_diffrn_reflns_av_R_equivalents 0.1118
_diffrn_reflns_av_sigmaI/netI 0.0598
_diffrn_reflns_limit_h_max 12
_diffrn_reflns_limit_h_min -12
_diffrn_reflns_limit_k_max 13
_diffrn_reflns_limit_k_min -12
_diffrn_reflns_limit_l_max 20
_diffrn_reflns_limit_l_min -19
_diffrn_reflns_number 8844
_diffrn_reflns_theta_full 66.81
_diffrn_reflns_theta_max 66.81
_diffrn_reflns_theta_min 2.66
_exptl_absorpt_coefficient_mu 2.936
_exptl_absorpt_correction_T_max 0.7578
_exptl_absorpt_correction_T_min 0.5913
_exptl_absorpt_correction_type empirical
_exptl_absorpt_process_details
;
Denzo (Otwinowski, Borek, Majewski & Minor,2003)
;
_exptl_crystal_colour colorless
_exptl_crystal_density_diffrn 1.369
_exptl_crystal_density_method 'not measured'
_exptl_crystal_description plate
_exptl_crystal_F_000 776
_exptl_crystal_size_max 0.20
_exptl_crystal_size_mid 0.20
_exptl_crystal_size_min 0.10
_refine_diff_density_max 0.377
_refine_diff_density_min -0.423
_refine_diff_density_rms 0.068
_refine_ls_extinction_method none
_refine_ls_goodness_of_fit_ref 1.022
_refine_ls_hydrogen_treatment mixed
_refine_ls_matrix_type full
_refine_ls_number_parameters 463
_refine_ls_number_reflns 6210
_refine_ls_number_restraints 8
_refine_ls_restrained_S_all 1.023
_refine_ls_R_factor_all 0.0555
_refine_ls_R_factor_gt 0.0487
_refine_ls_shift/su_max 0.001
_refine_ls_shift/su_mean 0.000
_refine_ls_structure_factor_coef Fsqd
_refine_ls_weighting_details 'calc w=1/[\s^2^(Fo^2^)+(0.0747P)^2^+1.0993P] where P=(Fo^2^+2Fc^2^)/3'
_refine_ls_weighting_scheme calc
_refine_ls_wR_factor_gt 0.1271
_refine_ls_wR_factor_ref 0.1340
_reflns_number_gt 5373
_reflns_number_total 6210
_reflns_threshold_expression >2sigma(I)
_cod_data_source_file b905511h.txt
_cod_data_source_block TM_acetone
_cod_original_cell_volume 1802.0(6)
_cod_original_sg_symbol_H-M p-1
_cod_database_code 7201160

loop_
_symmetry_equiv_pos_as_xyz
'x, y, z'
'-x, -y, -z'

loop_
_atom_site_label
_atom_site_type_symbol
_atom_site_fract_x
_atom_site_fract_y
_atom_site_fract_z
_atom_site_U_iso_or_equiv
_atom_site_adp_type
_atom_site_occupancy
_atom_site_symmetry_multiplicity
_atom_site_calc_flag
_atom_site_refinement_flags
_atom_site_disorder_assembly
_atom_site_disorder_group
S1 S 0.34639(6) 0.79784(6) 0.39508(4) 0.03230(18) Uani 1 1 d . . .
S2 S 0.58300(7) 1.17053(7) 0.14563(4) 0.03700(18) Uani 1 1 d . . .
S3 S 0.27931(6) 0.44635(6) 0.41444(4) 0.02942(17) Uani 1 1 d . . .
S4 S 0.06058(7) 0.26081(7) 0.15085(4) 0.03580(18) Uani 1 1 d . . .
O1 O 0.74152(18) 0.56613(17) 0.29218(12) 0.0343(4) Uani 1 1 d . . .
O2 O 0.62131(18) 0.42391(16) 0.30207(12) 0.0333(4) Uani 1 1 d . . .
O3 O 0.3052(3) 0.9093(2) 0.18248(14) 0.0572(6) Uani 1 1 d . . .
O4 O 0.2646(2) 0.9991(2) 0.05043(13) 0.0551(6) Uani 1 1 d . . .
O5 O -0.10347(18) 0.74963(16) 0.29353(11) 0.0330(4) Uani 1 1 d . . .
O6 O 0.01783(18) 0.88455(16) 0.30162(11) 0.0326(4) Uani 1 1 d . . .
O7 O 0.3352(2) 0.4864(2) 0.20680(12) 0.0499(6) Uani 1 1 d . . .
O8 O 0.3667(2) 0.51941(19) 0.07236(11) 0.0412(5) Uani 1 1 d . . .
N1 N 0.5225(2) 0.60371(19) 0.34404(13) 0.0284(5) Uani 1 1 d D . .
H1N H 0.454(2) 0.570(3) 0.3565(17) 0.034 Uiso 1 1 d D . .
N2 N 0.6046(2) 0.77482(18) 0.34778(12) 0.0239(4) Uani 1 1 d D . .
H2N H 0.685(2) 0.732(2) 0.3305(16) 0.029 Uiso 1 1 d D . .
N3 N 0.4621(2) 1.01389(19) 0.24885(13) 0.0282(5) Uani 1 1 d D . .
H3N H 0.411(3) 0.961(2) 0.2536(17) 0.034 Uiso 1 1 d D . .
N4 N 0.3998(2) 1.0658(2) 0.11433(14) 0.0359(5) Uani 1 1 d D . .
H4N H 0.402(3) 1.121(3) 0.0651(13) 0.043 Uiso 1 1 d D . .
N5 N 0.1134(2) 0.67576(18) 0.34800(12) 0.0252(4) Uani 1 1 d D . .
H5N H 0.185(2) 0.701(3) 0.3574(16) 0.030 Uiso 1 1 d D . .
N6 N 0.0281(2) 0.50365(18) 0.35432(12) 0.0239(4) Uani 1 1 d D . .
H6N H -0.044(2) 0.561(2) 0.3296(15) 0.029 Uiso 1 1 d D . .
N7 N 0.1799(2) 0.33256(19) 0.26099(12) 0.0259(4) Uani 1 1 d D . .
H7N H 0.234(3) 0.375(3) 0.2722(16) 0.031 Uiso 1 1 d D . .
N8 N 0.2379(2) 0.3947(2) 0.12739(13) 0.0303(5) Uani 1 1 d D . .
H8N H 0.242(3) 0.375(3) 0.0799(13) 0.036 Uiso 1 1 d D . .
C1 C 0.7340(3) 0.3448(3) 0.26230(18) 0.0361(6) Uani 1 1 d . . .
H1A H 0.7587 0.3983 0.2129 0.054 Uiso 1 1 calc R . .
H1B H 0.7055 0.2755 0.2488 0.054 Uiso 1 1 calc R . .
H1C H 0.8137 0.3073 0.2984 0.054 Uiso 1 1 calc R . .
C2 C 0.6386(2) 0.5331(2) 0.31124(15) 0.0263(5) Uani 1 1 d . . .
C3 C 0.5006(2) 0.7234(2) 0.36078(14) 0.0241(5) Uani 1 1 d . . .
C4 C 0.5984(2) 0.8946(2) 0.36855(14) 0.0229(5) Uani 1 1 d . . .
C5 C 0.6657(3) 0.8905(2) 0.43751(14) 0.0279(5) Uani 1 1 d . . .
H5 H 0.7131 0.8098 0.4705 0.033 Uiso 1 1 calc R . .
C6 C 0.6638(3) 1.0041(2) 0.45829(15) 0.0311(6) Uani 1 1 d . . .
H6 H 0.7104 1.0015 0.5053 0.037 Uiso 1 1 calc R . .
C7 C 0.5935(3) 1.1216(2) 0.41007(15) 0.0302(5) Uani 1 1 d . . .
H7 H 0.5910 1.1995 0.4247 0.036 Uiso 1 1 calc R . .
C8 C 0.5269(3) 1.1263(2) 0.34097(15) 0.0278(5) Uani 1 1 d . . .
H8 H 0.4786 1.2072 0.3085 0.033 Uiso 1 1 calc R . .
C9 C 0.5309(2) 1.0124(2) 0.31897(14) 0.0238(5) Uani 1 1 d . . .
C10 C 0.4777(3) 1.0790(2) 0.17418(15) 0.0291(5) Uani 1 1 d . . .
C11 C 0.3197(3) 0.9848(3) 0.12196(18) 0.0410(7) Uani 1 1 d . . .
C12 C 0.1758(5) 0.9202(5) 0.0494(3) 0.0819(13) Uani 1 1 d . . .
H12A H 0.2233 0.8303 0.0743 0.123 Uiso 1 1 calc R . .
H12B H 0.1522 0.9264 -0.0064 0.123 Uiso 1 1 calc R . .
H12C H 0.0917 0.9504 0.0795 0.123 Uiso 1 1 calc R . .
C13 C -0.0946(3) 0.9912(2) 0.26146(18) 0.0373(6) Uani 1 1 d . . .
H13A H -0.1186 0.9723 0.2119 0.056 Uiso 1 1 calc R . .
H13B H -0.0664 1.0701 0.2481 0.056 Uiso 1 1 calc R . .
H13C H -0.1746 1.0031 0.2972 0.056 Uiso 1 1 calc R . .
C14 C -0.0005(2) 0.7690(2) 0.31274(14) 0.0244(5) Uani 1 1 d . . .
C15 C 0.1323(2) 0.5439(2) 0.37033(14) 0.0229(5) Uani 1 1 d . . .
C16 C 0.0302(2) 0.3705(2) 0.37516(14) 0.0232(5) Uani 1 1 d . . .
C17 C -0.0505(3) 0.3309(2) 0.43811(15) 0.0294(5) Uani 1 1 d . . .
H17 H -0.1012 0.3894 0.4696 0.035 Uiso 1 1 calc R . .
C18 C -0.0570(3) 0.2043(2) 0.45507(16) 0.0345(6) Uani 1 1 d . . .
H18 H -0.1129 0.1764 0.4979 0.041 Uiso 1 1 calc R . .
C19 C 0.0183(3) 0.1194(2) 0.40925(16) 0.0325(6) Uani 1 1 d . . .
H19 H 0.0141 0.0332 0.4211 0.039 Uiso 1 1 calc R . .
C20 C 0.0995(3) 0.1587(2) 0.34645(15) 0.0274(5) Uani 1 1 d . . .
H20 H 0.1529 0.0991 0.3164 0.033 Uiso 1 1 calc R . .
C21 C 0.1029(2) 0.2860(2) 0.32732(14) 0.0239(5) Uani 1 1 d . . .
C22 C 0.1632(2) 0.3301(2) 0.18396(14) 0.0271(5) Uani 1 1 d . . .
C23 C 0.3168(3) 0.4683(3) 0.14174(16) 0.0332(6) Uani 1 1 d . . .
C24 C 0.4628(4) 0.5894(3) 0.0797(2) 0.0534(9) Uani 1 1 d . . .
H24A H 0.4287 0.6419 0.1198 0.080 Uiso 1 1 calc R . .
H24B H 0.4719 0.6456 0.0275 0.080 Uiso 1 1 calc R . .
H24C H 0.5526 0.5280 0.0967 0.080 Uiso 1 1 calc R . .
O100 O 0.2906(2) 0.2986(2) -0.02117(11) 0.0431(5) Uani 1 1 d . . .
C101 C 0.0808(4) 0.3622(5) -0.0918(3) 0.0766(12) Uani 1 1 d . . .
H10A H 0.0538 0.4289 -0.0602 0.115 Uiso 1 1 calc R . .
H10B H 0.0219 0.3055 -0.0776 0.115 Uiso 1 1 calc R . .
H10C H 0.0709 0.4029 -0.1493 0.115 Uiso 1 1 calc R . .
C102 C 0.2268(3) 0.2851(3) -0.07398(16) 0.0346(6) Uani 1 1 d . . .
C103 C 0.2920(5) 0.1918(4) -0.1251(2) 0.0717(11) Uani 1 1 d . . .
H10D H 0.3919 0.1640 -0.1177 0.108 Uiso 1 1 calc R . .
H10E H 0.2699 0.2331 -0.1818 0.108 Uiso 1 1 calc R . .
H10F H 0.2574 0.1167 -0.1096 0.108 Uiso 1 1 calc R . .

loop_
_atom_site_aniso_label
_atom_site_aniso_U_11
_atom_site_aniso_U_22
_atom_site_aniso_U_33
_atom_site_aniso_U_23
_atom_site_aniso_U_13
_atom_site_aniso_U_12
S1 0.0263(3) 0.0294(3) 0.0493(4) -0.0195(3) 0.0093(3) -0.0141(3)
S2 0.0438(4) 0.0351(4) 0.0336(4) -0.0017(3) -0.0013(3) -0.0179(3)
S3 0.0286(3) 0.0209(3) 0.0376(3) -0.0007(2) -0.0053(2) -0.0087(3)
S4 0.0410(4) 0.0402(4) 0.0337(3) -0.0088(3) 0.0049(3) -0.0235(3)
O1 0.0270(9) 0.0250(9) 0.0566(12) -0.0156(8) 0.0083(8) -0.0130(8)
O2 0.0285(9) 0.0225(9) 0.0547(11) -0.0163(8) 0.0054(8) -0.0112(8)
O3 0.0707(16) 0.0611(15) 0.0515(14) -0.0026(11) -0.0185(11) -0.0402(13)
O4 0.0564(14) 0.0679(15) 0.0484(13) -0.0185(11) -0.0189(10) -0.0209(12)
O5 0.0286(9) 0.0218(9) 0.0499(11) -0.0037(8) -0.0068(8) -0.0109(8)
O6 0.0294(9) 0.0173(8) 0.0510(11) -0.0024(7) -0.0061(8) -0.0093(7)
O7 0.0716(15) 0.0627(14) 0.0355(11) -0.0129(10) 0.0139(10) -0.0506(13)
O8 0.0502(12) 0.0466(12) 0.0336(10) -0.0023(8) 0.0116(9) -0.0318(10)
N1 0.0254(11) 0.0208(10) 0.0432(12) -0.0089(9) 0.0062(9) -0.0128(9)
N2 0.0225(10) 0.0169(10) 0.0337(11) -0.0064(8) 0.0023(8) -0.0080(8)
N3 0.0318(11) 0.0220(10) 0.0324(11) -0.0041(8) -0.0064(9) -0.0104(9)
N4 0.0404(13) 0.0353(12) 0.0314(12) -0.0056(10) -0.0086(10) -0.0096(11)
N5 0.0248(10) 0.0173(10) 0.0352(11) -0.0038(8) -0.0025(8) -0.0096(8)
N6 0.0251(10) 0.0154(10) 0.0308(11) -0.0022(8) -0.0017(8) -0.0071(8)
N7 0.0299(11) 0.0228(10) 0.0272(11) -0.0037(8) 0.0047(8) -0.0134(9)
N8 0.0360(12) 0.0325(12) 0.0259(11) -0.0058(9) 0.0077(9) -0.0174(10)
C1 0.0335(14) 0.0264(13) 0.0541(17) -0.0209(12) 0.0058(12) -0.0096(12)
C2 0.0256(12) 0.0180(12) 0.0356(13) -0.0056(10) -0.0021(10) -0.0066(10)
C3 0.0234(12) 0.0192(12) 0.0305(12) -0.0032(9) -0.0002(9) -0.0089(10)
C4 0.0235(12) 0.0201(11) 0.0274(12) -0.0049(9) 0.0033(9) -0.0109(10)
C5 0.0316(13) 0.0239(12) 0.0282(12) -0.0002(10) -0.0027(10) -0.0117(11)
C6 0.0381(14) 0.0304(14) 0.0289(13) -0.0053(10) -0.0025(11) -0.0164(12)
C7 0.0371(14) 0.0231(13) 0.0356(14) -0.0098(10) 0.0027(11) -0.0145(11)
C8 0.0316(13) 0.0198(12) 0.0312(13) -0.0032(10) 0.0009(10) -0.0084(10)
C9 0.0242(12) 0.0226(12) 0.0253(12) -0.0040(9) 0.0000(9) -0.0090(10)
C10 0.0304(13) 0.0236(12) 0.0315(13) -0.0069(10) -0.0045(10) -0.0036(11)
C11 0.0385(15) 0.0449(17) 0.0423(16) -0.0138(14) -0.0109(12) -0.0108(14)
C12 0.071(3) 0.109(4) 0.088(3) -0.039(3) -0.023(2) -0.042(3)
C13 0.0362(15) 0.0163(12) 0.0548(17) 0.0020(11) -0.0089(12) -0.0063(11)
C14 0.0301(13) 0.0173(11) 0.0291(12) -0.0044(9) 0.0025(10) -0.0130(10)
C15 0.0268(12) 0.0173(11) 0.0254(12) -0.0046(9) 0.0034(9) -0.0083(10)
C16 0.0264(12) 0.0183(11) 0.0265(12) -0.0026(9) -0.0005(9) -0.0106(10)
C17 0.0360(14) 0.0248(13) 0.0286(13) -0.0067(10) 0.0068(10) -0.0116(11)
C18 0.0431(16) 0.0298(14) 0.0307(13) 0.0011(11) 0.0097(11) -0.0185(13)
C19 0.0427(15) 0.0181(12) 0.0356(14) 0.0022(10) 0.0014(11) -0.0135(11)
C20 0.0333(13) 0.0174(12) 0.0296(13) -0.0027(9) 0.0013(10) -0.0068(10)
C21 0.0246(12) 0.0195(12) 0.0267(12) -0.0013(9) 0.0004(9) -0.0082(10)
C22 0.0284(13) 0.0214(12) 0.0281(12) -0.0016(9) 0.0061(10) -0.0067(10)
C23 0.0362(14) 0.0334(14) 0.0321(14) -0.0043(11) 0.0079(11) -0.0172(12)
C24 0.059(2) 0.059(2) 0.0532(19) -0.0027(15) 0.0131(15) -0.0424(18)
O100 0.0472(12) 0.0546(13) 0.0335(10) -0.0113(9) 0.0035(9) -0.0234(10)
C101 0.056(2) 0.088(3) 0.068(3) -0.019(2) -0.0129(19) 0.008(2)
C102 0.0426(15) 0.0280(14) 0.0302(13) -0.0001(10) -0.0023(11) -0.0100(12)
C103 0.095(3) 0.057(2) 0.051(2) -0.0236(17) -0.023(2) 0.009(2)

loop_
_atom_type_symbol
_atom_type_description
_atom_type_scat_dispersion_real
_atom_type_scat_dispersion_imag
_atom_type_scat_source
C C 0.0181 0.0091 'International Tables Vol C Tables 4.2.6.8 and 6.1.1.4'
H H 0.0000 0.0000 'International Tables Vol C Tables 4.2.6.8 and 6.1.1.4'
N N 0.0311 0.0180 'International Tables Vol C Tables 4.2.6.8 and 6.1.1.4'
O O 0.0492 0.0322 'International Tables Vol C Tables 4.2.6.8 and 6.1.1.4'
S S 0.3331 0.5567 'International Tables Vol C Tables 4.2.6.8 and 6.1.1.4'

loop_
_geom_angle_atom_site_label_1
_geom_angle_atom_site_label_2
_geom_angle_atom_site_label_3
_geom_angle
_geom_angle_site_symmetry_1
_geom_angle_site_symmetry_3
_geom_angle_publ_flag
C2 O2 C1 115.15(18) . . ?
C11 O4 C12 115.2(3) . . ?
C14 O6 C13 115.21(19) . . ?
C23 O8 C24 114.9(2) . . ?
C2 N1 C3 126.97(19) . . ?
C2 N1 H1N 118.1(19) . . ?
C3 N1 H1N 115.0(19) . . ?
C3 N2 C4 122.8(2) . . ?
C3 N2 H2N 120.3(18) . . ?
C4 N2 H2N 116.6(17) . . ?
C10 N3 C9 125.8(2) . . ?
C10 N3 H3N 116.3(19) . . ?
C9 N3 H3N 117.5(19) . . ?
C11 N4 C10 127.4(2) . . ?
C11 N4 H4N 118.8(19) . . ?
C10 N4 H4N 113.8(19) . . ?
C14 N5 C15 127.30(19) . . ?
C14 N5 H5N 117.6(18) . . ?
C15 N5 H5N 115.1(18) . . ?
C15 N6 C16 123.0(2) . . ?
C15 N6 H6N 118.3(18) . . ?
C16 N6 H6N 118.7(18) . . ?
C22 N7 C21 125.1(2) . . ?
C22 N7 H7N 119.4(18) . . ?
C21 N7 H7N 114.9(18) . . ?
C23 N8 C22 126.8(2) . . ?
C23 N8 H8N 119.5(19) . . ?
C22 N8 H8N 113.0(19) . . ?
O2 C1 H1A 109.5 . . ?
O2 C1 H1B 109.5 . . ?
H1A C1 H1B 109.5 . . ?
O2 C1 H1C 109.5 . . ?
H1A C1 H1C 109.5 . . ?
H1B C1 H1C 109.5 . . ?
O1 C2 O2 124.7(2) . . ?
O1 C2 N1 125.3(2) . . ?
O2 C2 N1 110.05(19) . . ?
N2 C3 N1 117.4(2) . . ?
N2 C3 S1 123.24(18) . . ?
N1 C3 S1 119.34(16) . . ?
C5 C4 C9 120.4(2) . . ?
C5 C4 N2 118.6(2) . . ?
C9 C4 N2 120.9(2) . . ?
C6 C5 C4 120.0(2) . . ?
C6 C5 H5 120.0 . . ?
C4 C5 H5 120.0 . . ?
C5 C6 C7 119.6(2) . . ?
C5 C6 H6 120.2 . . ?
C7 C6 H6 120.2 . . ?
C8 C7 C6 120.6(2) . . ?
C8 C7 H7 119.7 . . ?
C6 C7 H7 119.7 . . ?
C7 C8 C9 120.0(2) . . ?
C7 C8 H8 120.0 . . ?
C9 C8 H8 120.0 . . ?
C4 C9 C8 119.3(2) . . ?
C4 C9 N3 119.3(2) . . ?
C8 C9 N3 121.4(2) . . ?
N3 C10 N4 115.9(2) . . ?
N3 C10 S2 126.73(19) . . ?
N4 C10 S2 117.35(19) . . ?
O3 C11 O4 125.3(3) . . ?
O3 C11 N4 125.8(3) . . ?
O4 C11 N4 108.9(3) . . ?
O4 C12 H12A 109.5 . . ?
O4 C12 H12B 109.5 . . ?
H12A C12 H12B 109.5 . . ?
O4 C12 H12C 109.5 . . ?
H12A C12 H12C 109.5 . . ?
H12B C12 H12C 109.5 . . ?
O6 C13 H13A 109.5 . . ?
O6 C13 H13B 109.5 . . ?
H13A C13 H13B 109.5 . . ?
O6 C13 H13C 109.5 . . ?
H13A C13 H13C 109.5 . . ?
H13B C13 H13C 109.5 . . ?
O5 C14 O6 124.4(2) . . ?
O5 C14 N5 125.3(2) . . ?
O6 C14 N5 110.26(19) . . ?
N6 C15 N5 116.1(2) . . ?
N6 C15 S3 124.26(17) . . ?
N5 C15 S3 119.61(17) . . ?
C17 C16 C21 120.7(2) . . ?
C17 C16 N6 119.0(2) . . ?
C21 C16 N6 120.0(2) . . ?
C16 C17 C18 119.5(2) . . ?
C16 C17 H17 120.3 . . ?
C18 C17 H17 120.3 . . ?
C19 C18 C17 119.8(2) . . ?
C19 C18 H18 120.1 . . ?
C17 C18 H18 120.1 . . ?
C20 C19 C18 120.8(2) . . ?
C20 C19 H19 119.6 . . ?
C18 C19 H19 119.6 . . ?
C19 C20 C21 119.8(2) . . ?
C19 C20 H20 120.1 . . ?
C21 C20 H20 120.1 . . ?
C20 C21 C16 119.3(2) . . ?
C20 C21 N7 121.9(2) . . ?
C16 C21 N7 118.80(19) . . ?
N7 C22 N8 115.5(2) . . ?
N7 C22 S4 126.30(17) . . ?
N8 C22 S4 118.16(19) . . ?
O7 C23 O8 125.1(2) . . ?
O7 C23 N8 125.6(2) . . ?
O8 C23 N8 109.3(2) . . ?
O8 C24 H24A 109.5 . . ?
O8 C24 H24B 109.5 . . ?
H24A C24 H24B 109.5 . . ?
O8 C24 H24C 109.5 . . ?
H24A C24 H24C 109.5 . . ?
H24B C24 H24C 109.5 . . ?
C102 C101 H10A 109.5 . . ?
C102 C101 H10B 109.5 . . ?
H10A C101 H10B 109.5 . . ?
C102 C101 H10C 109.5 . . ?
H10A C101 H10C 109.5 . . ?
H10B C101 H10C 109.5 . . ?
O100 C102 C103 121.1(3) . . ?
O100 C102 C101 121.9(3) . . ?
C103 C102 C101 117.0(3) . . ?
C102 C103 H10D 109.5 . . ?
C102 C103 H10E 109.5 . . ?
H10D C103 H10E 109.5 . . ?
C102 C103 H10F 109.5 . . ?
H10D C103 H10F 109.5 . . ?
H10E C103 H10F 109.5 . . ?

loop_
_geom_bond_atom_site_label_1
_geom_bond_atom_site_label_2
_geom_bond_distance
_geom_bond_site_symmetry_2
_geom_bond_publ_flag
S1 C3 1.679(2) . ?
S2 C10 1.672(3) . ?
S3 C15 1.672(3) . ?
S4 C22 1.669(2) . ?
O1 C2 1.215(3) . ?
O2 C2 1.326(3) . ?
O2 C1 1.456(3) . ?
O3 C11 1.204(4) . ?
O4 C11 1.335(3) . ?
O4 C12 1.444(4) . ?
O5 C14 1.215(3) . ?
O6 C14 1.326(3) . ?
O6 C13 1.452(3) . ?
O7 C23 1.210(3) . ?
O8 C23 1.330(3) . ?
O8 C24 1.453(3) . ?
N1 C2 1.373(3) . ?
N1 C3 1.378(3) . ?
N1 H1N 0.882(17) . ?
N2 C3 1.335(3) . ?
N2 C4 1.442(3) . ?
N2 H2N 0.886(17) . ?
N3 C10 1.339(3) . ?
N3 C9 1.423(3) . ?
N3 H3N 0.883(17) . ?
N4 C11 1.370(4) . ?
N4 C10 1.396(3) . ?
N4 H4N 0.926(18) . ?
N5 C14 1.368(3) . ?
N5 C15 1.388(3) . ?
N5 H5N 0.898(17) . ?
N6 C15 1.338(3) . ?
N6 C16 1.439(3) . ?
N6 H6N 0.871(17) . ?
N7 C22 1.344(3) . ?
N7 C21 1.422(3) . ?
N7 H7N 0.885(17) . ?
N8 C23 1.377(3) . ?
N8 C22 1.393(3) . ?
N8 H8N 0.884(17) . ?
C1 H1A 0.9800 . ?
C1 H1B 0.9800 . ?
C1 H1C 0.9800 . ?
C4 C5 1.388(3) . ?
C4 C9 1.392(3) . ?
C5 C6 1.387(3) . ?
C5 H5 0.9500 . ?
C6 C7 1.388(4) . ?
C6 H6 0.9500 . ?
C7 C8 1.383(4) . ?
C7 H7 0.9500 . ?
C8 C9 1.394(3) . ?
C8 H8 0.9500 . ?
C12 H12A 0.9800 . ?
C12 H12B 0.9800 . ?
C12 H12C 0.9800 . ?
C13 H13A 0.9800 . ?
C13 H13B 0.9800 . ?
C13 H13C 0.9800 . ?
C16 C17 1.381(3) . ?
C16 C21 1.397(3) . ?
C17 C18 1.395(3) . ?
C17 H17 0.9500 . ?
C18 C19 1.384(4) . ?
C18 H18 0.9500 . ?
C19 C20 1.381(4) . ?
C19 H19 0.9500 . ?
C20 C21 1.392(3) . ?
C20 H20 0.9500 . ?
C24 H24A 0.9800 . ?
C24 H24B 0.9800 . ?
C24 H24C 0.9800 . ?
O100 C102 1.209(3) . ?
C101 C102 1.490(5) . ?
C101 H10A 0.9800 . ?
C101 H10B 0.9800 . ?
C101 H10C 0.9800 . ?
C102 C103 1.486(4) . ?
C103 H10D 0.9800 . ?
C103 H10E 0.9800 . ?
C103 H10F 0.9800 . ?

loop_
_geom_hbond_atom_site_label_D
_geom_hbond_atom_site_label_H
_geom_hbond_atom_site_label_A
_geom_hbond_distance_DH
_geom_hbond_distance_HA
_geom_hbond_distance_DA
_geom_hbond_angle_DHA
_geom_hbond_site_symmetry_A
N1 H1N S3 0.882(17) 2.582(18) 3.454(2) 170(3) .
N2 H2N O1 0.886(17) 2.01(2) 2.673(3) 131(2) .
N2 H2N O5 0.886(17) 2.26(2) 3.009(3) 142(2) 1_655
N3 H3N O3 0.883(17) 1.96(2) 2.681(3) 137(3) .
N3 H3N S1 0.883(17) 2.84(3) 3.459(2) 129(2) .
N4 H4N O100 0.926(18) 2.22(2) 3.029(3) 146(3) 1_565
N5 H5N S1 0.898(17) 2.412(18) 3.297(2) 169(2) .
N6 H6N O5 0.871(17) 1.97(2) 2.658(3) 135(2) .
N6 H6N O1 0.871(17) 2.30(2) 3.003(3) 137(2) 1_455
N7 H7N O7 0.885(17) 1.96(2) 2.649(3) 134(2) .
N7 H7N S3 0.885(17) 2.83(2) 3.488(2) 133(2) .
N8 H8N O100 0.884(17) 2.059(19) 2.929(3) 168(3) .

loop_
_geom_torsion_atom_site_label_1
_geom_torsion_atom_site_label_2
_geom_torsion_atom_site_label_3
_geom_torsion_atom_site_label_4
_geom_torsion
_geom_torsion_site_symmetry_1
_geom_torsion_site_symmetry_2
_geom_torsion_site_symmetry_3
_geom_torsion_site_symmetry_4
_geom_torsion_publ_flag
C1 O2 C2 O1 -3.3(4) . . . . ?
C1 O2 C2 N1 175.7(2) . . . . ?
C3 N1 C2 O1 0.5(4) . . . . ?
C3 N1 C2 O2 -178.5(2) . . . . ?
C4 N2 C3 N1 -175.2(2) . . . . ?
C4 N2 C3 S1 5.5(3) . . . . ?
C2 N1 C3 N2 -3.6(4) . . . . ?
C2 N1 C3 S1 175.8(2) . . . . ?
C3 N2 C4 C5 102.6(3) . . . . ?
C3 N2 C4 C9 -79.9(3) . . . . ?
C9 C4 C5 C6 1.3(3) . . . . ?
N2 C4 C5 C6 178.8(2) . . . . ?
C4 C5 C6 C7 0.5(4) . . . . ?
C5 C6 C7 C8 -0.9(4) . . . . ?
C6 C7 C8 C9 -0.4(4) . . . . ?
C5 C4 C9 C8 -2.5(3) . . . . ?
N2 C4 C9 C8 180.0(2) . . . . ?
C5 C4 C9 N3 -179.7(2) . . . . ?
N2 C4 C9 N3 2.8(3) . . . . ?
C7 C8 C9 C4 2.1(3) . . . . ?
C7 C8 C9 N3 179.2(2) . . . . ?
C10 N3 C9 C4 -128.7(3) . . . . ?
C10 N3 C9 C8 54.2(3) . . . . ?
C9 N3 C10 N4 179.8(2) . . . . ?
C9 N3 C10 S2 1.3(4) . . . . ?
C11 N4 C10 N3 -6.8(4) . . . . ?
C11 N4 C10 S2 171.8(2) . . . . ?
C12 O4 C11 O3 3.1(5) . . . . ?
C12 O4 C11 N4 -179.3(3) . . . . ?
C10 N4 C11 O3 -1.1(5) . . . . ?
C10 N4 C11 O4 -178.6(3) . . . . ?
C13 O6 C14 O5 -1.8(4) . . . . ?
C13 O6 C14 N5 177.6(2) . . . . ?
C15 N5 C14 O5 -1.8(4) . . . . ?
C15 N5 C14 O6 178.8(2) . . . . ?
C16 N6 C15 N5 -178.7(2) . . . . ?
C16 N6 C15 S3 1.4(3) . . . . ?
C14 N5 C15 N6 1.2(4) . . . . ?
C14 N5 C15 S3 -178.88(19) . . . . ?
C15 N6 C16 C17 107.1(3) . . . . ?
C15 N6 C16 C21 -78.9(3) . . . . ?
C21 C16 C17 C18 1.4(4) . . . . ?
N6 C16 C17 C18 175.3(2) . . . . ?
C16 C17 C18 C19 0.6(4) . . . . ?
C17 C18 C19 C20 -0.3(4) . . . . ?
C18 C19 C20 C21 -1.9(4) . . . . ?
C19 C20 C21 C16 3.8(4) . . . . ?
C19 C20 C21 N7 -177.1(2) . . . . ?
C17 C16 C21 C20 -3.6(4) . . . . ?
N6 C16 C21 C20 -177.5(2) . . . . ?
C17 C16 C21 N7 177.3(2) . . . . ?
N6 C16 C21 N7 3.4(3) . . . . ?
C22 N7 C21 C20 58.3(4) . . . . ?
C22 N7 C21 C16 -122.7(3) . . . . ?
C21 N7 C22 N8 172.5(2) . . . . ?
C21 N7 C22 S4 -6.0(4) . . . . ?
C23 N8 C22 N7 -5.6(4) . . . . ?
C23 N8 C22 S4 173.1(2) . . . . ?
C24 O8 C23 O7 7.4(4) . . . . ?
C24 O8 C23 N8 -174.3(3) . . . . ?
C22 N8 C23 O7 1.3(5) . . . . ?
C22 N8 C23 O8 -177.0(2) . . . . ?

loop_
_cod_related_entry_id
_cod_related_entry_database
_cod_related_entry_code
1 ChemSpider 30653604
